data_2214115
loop_
_publ_author_name
'Wang, Qing-Li'
'Yang, Chang-Chun'
'Niu, Yun-Yin'
'Liu, Xiu-Cun'
'Ng, Seik Weng'

_publ_section_title
;
 1,1'-(Ethane-1,2-diyl)dipyridinium dibromidodichloridomercurate(II)
;
_journal_coeditor_code CI2386
_journal_issue 7
_journal_name_full 'Acta Crystallographica Section E'
_journal_page_first m1892
_journal_page_last m1892
_journal_paper_doi 10.1107/S1600536807027444
_journal_volume 63
_journal_year 2007
_chemical_formula_iupac '(C12 H14 N2) [Hg Br2 Cl2]'
_chemical_formula_moiety 'C12 H14 N2 2+ , Hg Br2 Cl2 2-'
_chemical_formula_sum 'C12 H14 Br2 Cl2 Hg N2'
_chemical_formula_weight 617.56
_chemical_name_systematic
;
1,1'-(Ethane-1,2-diyl)dipyridinium dibromidodichloridomercurate(II)
;
_space_group_IT_number 62
_symmetry_cell_setting orthorhombic
_symmetry_space_group_name_Hall '-P 2ac 2n'
_symmetry_space_group_name_H-M 'P n m a'
_atom_sites_solution_hydrogens geom
_atom_sites_solution_primary direct
_atom_sites_solution_secondary difmap
_audit_creation_method SHELXL97
_cell_angle_alpha 90.00
_cell_angle_beta 90.00
_cell_angle_gamma 90.00
_cell_formula_units_Z 4
_cell_length_a 17.9520(10)
_cell_length_b 14.3810(10)
_cell_length_c 6.6707(5)
_cell_measurement_reflns_used 2764
_cell_measurement_temperature 298(2)
_cell_measurement_theta_max 22.7
_cell_measurement_theta_min 2.3
_cell_volume 1722.2(2)
_computing_cell_refinement 'SAINT (Bruker, 2004)'
_computing_data_collection 'SMART (Bruker, 2004)'
_computing_data_reduction SAINT
_computing_molecular_graphics 'X-SEED (Barbour, 2001)'
_computing_publication_material 'publCIF (Westrip, 2007)'
_computing_structure_refinement 'SHELXL97 (Sheldrick, 1997)'
_computing_structure_solution 'SHELXS97 (Sheldrick, 1997)'
_diffrn_ambient_temperature 298(2)
_diffrn_measured_fraction_theta_full 1.00
_diffrn_measured_fraction_theta_max 1.00
_diffrn_measurement_device_type 'Bruker APEX area-detector'
_diffrn_measurement_method '\f and \w'
_diffrn_radiation_monochromator graphite
_diffrn_radiation_source 'fine-focus sealed tube'
_diffrn_radiation_type MoK\a
_diffrn_radiation_wavelength 0.71073
_diffrn_reflns_av_R_equivalents 0.038
_diffrn_reflns_av_sigmaI/netI 0.090
_diffrn_reflns_limit_h_max 20
_diffrn_reflns_limit_h_min -21
_diffrn_reflns_limit_k_max 17
_diffrn_reflns_limit_k_min -16
_diffrn_reflns_limit_l_max 7
_diffrn_reflns_limit_l_min -7
_diffrn_reflns_number 9021
_diffrn_reflns_theta_full 25.00
_diffrn_reflns_theta_max 25.0
_diffrn_reflns_theta_min 2.3
_diffrn_standards_number 0
_exptl_absorpt_coefficient_mu 13.876
_exptl_absorpt_correction_T_max 0.338
_exptl_absorpt_correction_T_min 0.168
_exptl_absorpt_correction_type multi-scan
_exptl_absorpt_process_details '(SADABS; Sheldrick, 1996)'
_exptl_crystal_colour colourless
_exptl_crystal_density_diffrn 2.382
_exptl_crystal_density_method 'not measured'
_exptl_crystal_description column
_exptl_crystal_F_000 1136
_exptl_crystal_size_max 0.20
_exptl_crystal_size_mid 0.10
_exptl_crystal_size_min 0.10
_refine_diff_density_max 1.40
_refine_diff_density_min -1.17
_refine_ls_extinction_method none
_refine_ls_goodness_of_fit_ref 1.05
_refine_ls_hydrogen_treatment constr
_refine_ls_matrix_type full
_refine_ls_number_parameters 92
_refine_ls_number_reflns 1572
_refine_ls_number_restraints 57
_refine_ls_restrained_S_all 1.09
_refine_ls_R_factor_all 0.041
_refine_ls_R_factor_gt 0.034
_refine_ls_shift/su_max 0.001
_refine_ls_shift/su_mean 0.000
_refine_ls_structure_factor_coef Fsqd
_refine_ls_weighting_details 'calc w = 1/[\s^2^(Fo^2^)+(0.0654P)^2^+2.4853P] where P=(Fo^2^+2Fc^2^)/3'
_refine_ls_weighting_scheme calc
_refine_ls_wR_factor_gt 0.098
_refine_ls_wR_factor_ref 0.102
_reflns_number_gt 1395
_reflns_number_total 1573
_reflns_threshold_expression I>2\s(I)
_cod_data_source_file ci2386.cif
_cod_data_source_block I
_cod_original_cell_volume 1722.1(2)
_cod_database_code 2214115
_cod_database_fobs_code 2214115

loop_
_symmetry_equiv_pos_as_xyz
'x, y, z'
'-x+1/2, -y, z+1/2'
'x+1/2, -y+1/2, -z+1/2'
'-x, y+1/2, -z'
'-x, -y, -z'
'x-1/2, y, -z-1/2'
'-x-1/2, y-1/2, z-1/2'
'x, -y-1/2, z'

loop_
_atom_site_type_symbol
_atom_site_label
_atom_site_fract_x
_atom_site_fract_y
_atom_site_fract_z
_atom_site_U_iso_or_equiv
_atom_site_adp_type
_atom_site_calc_flag
_atom_site_refinement_flags
_atom_site_occupancy
Hg Hg1 0.92942(2) 0.7500 0.65028(6) 0.0427(2) Uani d S 1
Br Br1 0.913(4) 0.606(5) 0.471(9) 0.058(2) Uani d P 0.1420(10)
Cl Cl1 0.9142(14) 0.6012(19) 0.441(3) 0.058(2) Uani d P 0.8580(10)
Br Br2 0.8251(2) 0.7500 0.9091(3) 0.0849(8) Uani d SP 0.921(4)
Cl Cl2 0.821(8) 0.7500 0.853(14) 0.0849(8) Uani d SP 0.079(4)
Br Br3 1.06769(13) 0.7500 0.7582(4) 0.0631(7) Uani d SP 0.795(4)
Cl Cl3 1.0543(16) 0.7500 0.818(5) 0.0631(7) Uani d SP 0.205(4)
N N1 0.59356(19) 0.5290(3) 0.4047(7) 0.066(2) Uani d GDU 1
C C1 0.6519(3) 0.5275(4) 0.5418(6) 0.078(3) Uani d GDU 1
H H1 0.6479 0.4924 0.6583 0.094 Uiso calc R 1
C C2 0.7161(2) 0.5786(4) 0.5046(7) 0.057(2) Uani d GDU 1
H H2 0.7551 0.5776 0.5963 0.068 Uiso calc R 1
C C3 0.7221(2) 0.6311(4) 0.3304(7) 0.059(2) Uani d GDU 1
H H3 0.7651 0.6653 0.3056 0.071 Uiso calc R 1
C C4 0.6638(3) 0.6325(4) 0.1933(6) 0.055(2) Uani d GDU 1
H H4 0.6678 0.6677 0.0768 0.067 Uiso calc R 1
C C5 0.5995(2) 0.5815(4) 0.2305(7) 0.064(2) Uani d GDU 1
H H5 0.5605 0.5824 0.1388 0.077 Uiso calc R 1
C C6 0.5273(3) 0.4739(4) 0.4394(11) 0.075(3) Uani d DU 1
H H6A 0.5407 0.4170 0.5085 0.090 Uiso calc R 1
H H6B 0.5050 0.4572 0.3118 0.090 Uiso calc R 1

loop_
_atom_site_aniso_label
_atom_site_aniso_U_11
_atom_site_aniso_U_22
_atom_site_aniso_U_33
_atom_site_aniso_U_12
_atom_site_aniso_U_13
_atom_site_aniso_U_23
Hg1 0.0363(3) 0.0426(3) 0.0491(3) 0.000 0.00310(16) 0.000
Br1 0.0424(11) 0.064(3) 0.067(7) -0.0014(15) -0.001(4) -0.031(4)
Cl1 0.0424(11) 0.064(3) 0.067(7) -0.0014(15) -0.001(4) -0.031(4)
Br2 0.0753(12) 0.1119(13) 0.0676(17) 0.000 0.0385(16) 0.000
Cl2 0.0753(12) 0.1119(13) 0.0676(17) 0.000 0.0385(16) 0.000
Br3 0.0350(12) 0.0791(11) 0.0751(19) 0.000 -0.0030(9) 0.000
Cl3 0.0350(12) 0.0791(11) 0.0751(19) 0.000 -0.0030(9) 0.000
N1 0.031(3) 0.096(5) 0.072(4) -0.011(4) -0.002(3) 0.031(4)
C1 0.057(5) 0.104(6) 0.075(6) -0.010(5) -0.009(4) 0.033(5)
C2 0.025(4) 0.069(5) 0.076(5) -0.003(3) -0.008(3) 0.017(4)
C3 0.041(4) 0.066(5) 0.070(5) -0.009(4) 0.004(4) 0.016(4)
C4 0.049(5) 0.054(4) 0.063(4) -0.015(4) 0.004(4) 0.010(4)
C5 0.047(4) 0.075(5) 0.070(5) -0.011(4) 0.004(4) 0.022(4)
C6 0.087(6) 0.066(5) 0.073(5) 0.018(5) -0.008(5) -0.008(4)

loop_
_atom_type_symbol
_atom_type_description
_atom_type_scat_dispersion_real
_atom_type_scat_dispersion_imag
_atom_type_scat_source
C C 0.0033 0.0016 'International Tables Vol C Tables 4.2.6.8 and 6.1.1.4'
H H 0.0000 0.0000 'International Tables Vol C Tables 4.2.6.8 and 6.1.1.4'
N N 0.0061 0.0033 'International Tables Vol C Tables 4.2.6.8 and 6.1.1.4'
Cl Cl 0.1484 0.1585 'International Tables Vol C Tables 4.2.6.8 and 6.1.1.4'
Br Br -0.2901 2.4595 'International Tables Vol C Tables 4.2.6.8 and 6.1.1.4'
Hg Hg -2.3894 9.2266 'International Tables Vol C Tables 4.2.6.8 and 6.1.1.4'

loop_
_geom_angle_atom_site_label_1
_geom_angle_atom_site_label_2
_geom_angle_atom_site_label_3
_geom_angle_site_symmetry_1
_geom_angle_site_symmetry_3
_geom_angle
Cl2 Hg1 Br1 . 8_575 101(2)
Cl2 Hg1 Br1 . . 101(2)
Br1 Hg1 Br1 8_575 . 119(4)
Cl2 Hg1 Cl3 . . 119(3)
Br1 Hg1 Cl3 8_575 . 109.1(17)
Br1 Hg1 Cl3 . . 109.1(17)
Br1 Hg1 Br2 8_575 . 104.4(16)
Br1 Hg1 Br2 . . 104.4(16)
Cl3 Hg1 Br2 . . 110.9(6)
Cl2 Hg1 Cl1 . 8_575 103.0(16)
Br1 Hg1 Cl1 . 8_575 115.7(11)
Cl3 Hg1 Cl1 . 8_575 109.7(7)
Br2 Hg1 Cl1 . 8_575 106.9(6)
Cl2 Hg1 Cl1 . . 103.0(16)
Br1 Hg1 Cl1 8_575 . 115.7(11)
Cl3 Hg1 Cl1 . . 109.7(6)
Br2 Hg1 Cl1 . . 106.9(6)
Cl1 Hg1 Cl1 8_575 . 112.7(13)
Cl2 Hg1 Br3 . . 129(3)
Br1 Hg1 Br3 8_575 . 104.6(16)
Br1 Hg1 Br3 . . 104.6(16)
Br2 Hg1 Br3 . . 121.16(9)
Cl1 Hg1 Br3 8_575 . 104.7(6)
Cl1 Hg1 Br3 . . 104.7(6)
C1 N1 C5 . . 120.0
C1 N1 C6 . . 120.4(4)
C5 N1 C6 . . 119.6(4)
N1 C1 C2 . . 120.0
N1 C1 H1 . . 120.0
C2 C1 H1 . . 120.0
C3 C2 C1 . . 120.0
C3 C2 H2 . . 120.0
C1 C2 H2 . . 120.0
C4 C3 C2 . . 120.0
C4 C3 H3 . . 120.0
C2 C3 H3 . . 120.0
C3 C4 C5 . . 120.0
C3 C4 H4 . . 120.0
C5 C4 H4 . . 120.0
C4 C5 N1 . . 120.0
C4 C5 H5 . . 120.0
N1 C5 H5 . . 120.0
N1 C6 C6 . 5_666 110.8(6)
N1 C6 H6A . . 109.5
C6 C6 H6A 5_666 . 109.5
N1 C6 H6B . . 109.5
C6 C6 H6B 5_666 . 109.5
H6A C6 H6B . . 108.1

loop_
_geom_bond_atom_site_label_1
_geom_bond_atom_site_label_2
_geom_bond_site_symmetry_2
_geom_bond_distance
_geom_bond_publ_flag
Hg1 Cl2 . 2.37(11) y
Hg1 Br1 . 2.41(5) y
Hg1 Br1 8_575 2.41(5) ?
Hg1 Cl3 . 2.50(3) y
Hg1 Br2 . 2.548(3) yes
Hg1 Cl1 8_575 2.571(19) ?
Hg1 Cl1 . 2.571(19) yes
Hg1 Br3 . 2.584(3) yes
N1 C1 . 1.39 ?
N1 C5 . 1.39 ?
N1 C6 . 1.448(6) ?
C1 C2 . 1.39 ?
C1 H1 . 0.93 ?
C2 C3 . 1.39 ?
C2 H2 . 0.93 ?
C3 C4 . 1.39 ?
C3 H3 . 0.93 ?
C4 C5 . 1.39 ?
C4 H4 . 0.93 ?
C5 H5 . 0.93 ?
C6 C6 5_666 1.476(6) ?
C6 H6A . 0.97 ?
C6 H6B . 0.97 ?

loop_
_geom_torsion_atom_site_label_1
_geom_torsion_atom_site_label_2
_geom_torsion_atom_site_label_3
_geom_torsion_atom_site_label_4
_geom_torsion_site_symmetry_4
_geom_torsion
C6 N1 C1 C2 . 178.2(3)
C6 N1 C5 C4 . -178.2(3)
C1 N1 C6 C6 5_666 87.7(9)
C5 N1 C6 C6 5_666 -94.1(9)
